data_7243395
loop_
_publ_author_name
'Pei, Gerui'
'Shu, Cong-Cong'
'Li, Mengyang'
'Sun, Zhong-Ming'
'Yang, Tao'

_publ_section_title
;
 Electronic structures and properties of dianionic pentacarbonyls
 [TM(CO)5]2&#x2212; (TM = Cr, Mo, W)
;
_journal_name_full 'Physical Chemistry Chemical Physics'
_journal_paper_doi 10.1039/D1CP01592C
_journal_year 2021
_chemical_formula_moiety 'C5 Cr O5, 2(C18 H36 K N2 O6), C2 H8 N2'
_chemical_formula_sum 'C43 H80 Cr K2 N6 O17'
_chemical_formula_weight 1083.33
_space_group_crystal_system triclinic
_space_group_IT_number 1
_space_group_name_Hall 'P 1'
_space_group_name_H-M_alt 'P 1'
_atom_sites_solution_hydrogens geom
_atom_sites_solution_primary dual
_audit_creation_date 2021-01-30
_audit_creation_method
;
Olex2 1.2-beta
(compiled 2018.05.29 svn.r3508 for OlexSys, GUI svn.r5506)
;
_audit_update_record
;
2021-02-01 deposited with the CCDC.	2021-08-03 downloaded from the CCDC.
;
_cell_angle_alpha 63.886(3)
_cell_angle_beta 66.660(3)
_cell_angle_gamma 86.853(2)
_cell_formula_units_Z 1
_cell_length_a 10.9523(3)
_cell_length_b 11.6300(4)
_cell_length_c 12.6749(4)
_cell_measurement_reflns_used 9053
_cell_measurement_temperature 99.99(10)
_cell_measurement_theta_max 73.0880
_cell_measurement_theta_min 4.2670
_cell_volume 1316.98(9)
_computing_cell_refinement 'CrysAlisPro 1.171.39.33c (Rigaku OD, 2017)'
_computing_data_collection 'CrysAlisPro 1.171.39.33c (Rigaku OD, 2017)'
_computing_data_reduction 'CrysAlisPro 1.171.39.33c (Rigaku OD, 2017)'
_computing_molecular_graphics 'Olex2 (Dolomanov et al., 2009)'
_computing_publication_material 'Olex2 (Dolomanov et al., 2009)'
_computing_structure_refinement 'ShelXL (Sheldrick, 2015)'
_computing_structure_solution 'ShelXT (Sheldrick, 2015)'
_diffrn_ambient_environment N~2~
_diffrn_ambient_temperature 99.99(10)
_diffrn_detector 'CCD plate'
_diffrn_measured_fraction_theta_full 0.995
_diffrn_measured_fraction_theta_max 0.995
_diffrn_measurement_details
;
List of Runs (angles in degrees, time in seconds):

  # Type    Start    End  Width  t~exp~   \w     \q     \k     \f   Frames
#--------------------------------------------------------------------------
  1  \w     31.00  58.00   0.50    0.50    --    0.00  77.00  90.00   54
  2  \w     -8.00  35.00   0.50    0.50    --    0.00 -57.00  30.00   86
  3  \w     44.00  87.00   0.50    0.50    --    0.00  38.00  30.00   86
  4  \w    -40.00   9.00   0.50    0.50    --    0.00  77.00  90.00   98
  5  \w    -44.00   7.00   0.50    0.50    --    0.00  38.00  30.00  102
  6  \w    -86.00 -26.00   0.50    0.50    --    0.00 -57.00  30.00  120
  7  \w     79.00 105.00   0.50    0.64    --   98.20  45.00  90.00   52
  8  \w     92.00 139.00   0.50    0.64    --   98.20 -45.00  90.00   94
  9  \w     50.00  76.00   0.50    0.64    --   98.20 -82.00 -60.00   52
 10  \w     50.00 141.00   0.50    0.64    --   98.20 -82.00-180.00  182
 11  \w     97.00 124.00   0.50    0.64    --   98.20 -82.00-120.00   54
 12  \w    125.00 188.00   0.50    0.64    --   98.20  82.00 150.00  126
 13  \w    149.00 184.00   0.50    0.64    --   98.20  82.00  30.00   70
 14  \w      9.00 128.00   0.50    0.64    --   98.20 -61.00  90.00  238
 15  \w     37.00  82.00   0.50    0.64    --   98.20 -45.00  90.00   90
 16  \w     14.00  39.00   0.50    0.64    --   98.20  15.00 -30.00   50
 17  \w     83.00 143.00   0.50    0.64    --   98.20  82.00  30.00  120
 18  \w     22.00  48.00   0.50    0.64    --   98.20 -77.00-120.00   52
 19  \w     64.00 184.00   0.50    0.64    --   98.20  15.00 -30.00  240
 20  \w     35.00 108.00   0.50    0.64    --   98.20 -82.00   0.00  146
 21  \w    114.00 140.00   0.50    0.64    --   98.20 -82.00 -60.00   52
 22  \w     61.00  86.00   0.50    0.64    --   98.20 -82.00-120.00   50
 23  \w     10.00 127.00   0.50    0.64    --   98.20 -82.00  90.00  234
 24  \w     67.00 105.00   0.50    0.64    --   98.20 -82.00 -90.00   76
 25  \w     15.00 149.00   0.50    0.64    --   98.20 -30.00-150.00  268
;
_diffrn_measurement_device 'four-circle diffractometer'
_diffrn_measurement_device_type 'XtaLAB AFC12 (RINC): Kappa single'
_diffrn_measurement_method '\w scans'
_diffrn_orient_matrix_type 'CrysAlisPro convention (1999,Acta A55,543-557)'
_diffrn_orient_matrix_UB_11 0.0660478000
_diffrn_orient_matrix_UB_12 0.1288314000
_diffrn_orient_matrix_UB_13 -0.0259326000
_diffrn_orient_matrix_UB_21 -0.1400117000
_diffrn_orient_matrix_UB_22 0.0381239000
_diffrn_orient_matrix_UB_23 0.0534075000
_diffrn_orient_matrix_UB_31 -0.0026932000
_diffrn_orient_matrix_UB_32 -0.0646441000
_diffrn_orient_matrix_UB_33 0.1364131000
_diffrn_radiation_monochromator mirror
_diffrn_radiation_probe x-ray
_diffrn_radiation_type CuK\a
_diffrn_radiation_wavelength 1.54184
_diffrn_reflns_av_R_equivalents 0.0540
_diffrn_reflns_av_unetI/netI 0.0572
_diffrn_reflns_Laue_measured_fraction_full 0.995
_diffrn_reflns_Laue_measured_fraction_max 0.995
_diffrn_reflns_limit_h_max 13
_diffrn_reflns_limit_h_min -13
_diffrn_reflns_limit_k_max 13
_diffrn_reflns_limit_k_min -13
_diffrn_reflns_limit_l_max 15
_diffrn_reflns_limit_l_min -14
_diffrn_reflns_number 11491
_diffrn_reflns_point_group_measured_fraction_full 0.995
_diffrn_reflns_point_group_measured_fraction_max 0.995
_diffrn_reflns_theta_full 66.998
_diffrn_reflns_theta_max 66.998
_diffrn_reflns_theta_min 4.270
_diffrn_source 'Rotating-anode X-ray tube (dual wavelength)'
_diffrn_source_type 'Rigaku (Cu) X-ray DW Source'
_exptl_absorpt_coefficient_mu 3.814
_exptl_absorpt_correction_T_max 1.00000
_exptl_absorpt_correction_T_min 0.41612
_exptl_absorpt_correction_type multi-scan
_exptl_absorpt_process_details
;
CrysAlisPro 1.171.39.33c (Rigaku Oxford Diffraction, 2017)
Empirical absorption correction using spherical harmonics,
 implemented in SCALE3 ABSPACK scaling algorithm.
;
_exptl_crystal_colour brown
_exptl_crystal_density_diffrn 1.366
_exptl_crystal_description plate-like
_exptl_crystal_F_000 578
_exptl_crystal_size_max 0.02
_exptl_crystal_size_mid 0.02
_exptl_crystal_size_min 0.02
_refine_diff_density_max 0.618
_refine_diff_density_min -0.655
_refine_diff_density_rms 0.075
_refine_ls_abs_structure_details
;
 Refined as an inversion twin.
;
_refine_ls_abs_structure_Flack 0.273(10)
_refine_ls_extinction_method none
_refine_ls_goodness_of_fit_ref 1.048
_refine_ls_hydrogen_treatment constr
_refine_ls_matrix_type full
_refine_ls_number_parameters 623
_refine_ls_number_reflns 6070
_refine_ls_number_restraints 3
_refine_ls_restrained_S_all 1.048
_refine_ls_R_factor_all 0.0526
_refine_ls_R_factor_gt 0.0465
_refine_ls_shift/su_max 0.000
_refine_ls_shift/su_mean 0.000
_refine_ls_structure_factor_coef Fsqd
_refine_ls_weighting_details 'w=1/[\s^2^(Fo^2^)+(0.0886P)^2^+0.7919P] where P=(Fo^2^+2Fc^2^)/3'
_refine_ls_weighting_scheme calc
_refine_ls_wR_factor_gt 0.1313
_refine_ls_wR_factor_ref 0.1362
_reflns_Friedel_coverage 1.000
_reflns_Friedel_fraction_full 0.995
_reflns_Friedel_fraction_max 0.995
_reflns_number_gt 5710
_reflns_number_total 6070
_reflns_threshold_expression 'I > 2\s(I)'
_cod_data_source_file d1cp01592c2.cif
_cod_data_source_block scc
_cod_original_cell_volume 1316.98(8)
_cod_database_code 7243395
_shelx_shelxl_version_number 2017/1
_shelx_space_group_comment
;
The symmetry employed for this shelxl refinement is uniquely defined
by the following loop, which should always be used as a source of
symmetry information in preference to the above space-group names.
They are only intended as comments.
;
_reflns_odcompleteness_completeness 99.51
_reflns_odcompleteness_iscentric 1
_reflns_odcompleteness_theta 66.97
_olex2_refinement_description
;
1. Twinned data refinement
 Scales: 0.727(10)
 0.273(10)
2. Fixed Uiso
 At 1.2 times of:
  All C(H,H) groups, All N(H,H) groups
3.a Secondary CH2 refined with riding coordinates:
 C38(H38A,H38B), C11(H11A,H11B), C41(H41A,H41B), C31(H31A,H31B), C35(H35A,
 H35B), C26(H26A,H26B), C32(H32A,H32B), C19(H19A,H19B), C21(H21A,H21B),
 C15(H15A,H15B), C7(H7A,H7B), C20(H20A,H20B), C33(H33A,H33B), C39(H39A,H39B),
 C27(H27A,H27B), C10(H10A,H10B), C29(H29A,H29B), C28(H28A,H28B), C37(H37A,H37B),
  C24(H24A,H24B), C25(H25A,H25B), C14(H14A,H14B), C9(H9A,H9B), C18(H18A,H18B),
 C23(H23A,H23B), C36(H36A,H36B), C17(H17A,H17B), C30(H30A,H30B), C40(H40A,H40B),
  C13(H13A,H13B), C8(H8A,H8B), C42(H42A,H42B), C6(H6A,H6B), C34(H34A,H34B),
 C22(H22A,H22B), C16(H16A,H16B), C12(H12A,H12B), C43(H43A,H43B)
3.b X=CH2 refined with riding coordinates:
 N5(H5A,H5B), N6(H6C,H6D)
;
_olex2_submission_special_instructions 'No special instructions were received'
_oxdiff_exptl_absorpt_empirical_details
;
Empirical correction (ABSPACK) includes:
- Absorption correction using spherical harmonics
- Frame scaling
;
_oxdiff_exptl_absorpt_empirical_full_max 2.962
_oxdiff_exptl_absorpt_empirical_full_min 0.421

loop_
_space_group_symop_operation_xyz
'x, y, z'

loop_
_atom_site_label
_atom_site_type_symbol
_atom_site_fract_x
_atom_site_fract_y
_atom_site_fract_z
_atom_site_U_iso_or_equiv
_atom_site_adp_type
_atom_site_occupancy
_atom_site_site_symmetry_order
_atom_site_calc_flag
_atom_site_refinement_flags_posn
_atom_site_refinement_flags_adp
_atom_site_refinement_flags_occupancy
_atom_site_disorder_assembly
_atom_site_disorder_group
Cr01 Cr 0.17760(9) 0.50727(9) 0.58570(10) 0.0181(2) Uani 1 1 d . . . . .
K002 K 0.50909(11) 0.84402(10) 0.83008(11) 0.0163(3) Uani 1 1 d . . . . .
K003 K 0.58632(11) 0.16365(10) 0.17344(11) 0.0163(3) Uani 1 1 d . . . . .
O7 O 0.7388(4) 0.1545(4) -0.0683(4) 0.0184(9) Uani 1 1 d . . . . .
O16 O 0.3569(4) 0.8515(4) 1.0695(4) 0.0203(9) Uani 1 1 d . . . . .
O17 O 0.6220(4) 0.8011(4) 1.0086(4) 0.0202(9) Uani 1 1 d . . . . .
O13 O 0.6405(4) 0.6707(4) 0.7346(4) 0.0220(9) Uani 1 1 d . . . . .
O10 O 0.4117(4) -0.0603(4) 0.3838(4) 0.0203(9) Uani 1 1 d . . . . .
O14 O 0.4022(4) 1.0365(4) 0.6665(4) 0.0211(9) Uani 1 1 d . . . . .
O6 O 0.4746(4) 0.2137(4) -0.0055(4) 0.0200(9) Uani 1 1 d . . . . .
O12 O 0.3602(4) 0.6204(4) 0.8804(4) 0.0244(10) Uani 1 1 d . . . . .
O1 O 0.0693(5) 0.7334(4) 0.4279(4) 0.0272(10) Uani 1 1 d . . . . .
O15 O 0.6750(4) 1.0768(4) 0.6215(4) 0.0222(9) Uani 1 1 d . . . . .
O11 O 0.6859(4) -0.0394(4) 0.3374(4) 0.0209(9) Uani 1 1 d . . . . .
O9 O 0.7486(4) 0.3765(4) 0.1229(4) 0.0222(9) Uani 1 1 d . . . . .
O8 O 0.4691(4) 0.3491(4) 0.2518(4) 0.0223(9) Uani 1 1 d . . . . .
O4 O 0.0247(5) 0.5861(4) 0.7940(5) 0.0312(10) Uani 1 1 d . . . . .
O3 O 0.4721(4) 0.5938(4) 0.4110(4) 0.0300(10) Uani 1 1 d . . . . .
N4 N 0.8003(5) 0.8592(5) 0.7425(5) 0.0179(10) Uani 1 1 d . . . . .
O2 O 0.0440(5) 0.3049(5) 0.5628(4) 0.0298(11) Uani 1 1 d . . . . .
N3 N 0.2158(5) 0.8316(5) 0.9175(5) 0.0185(11) Uani 1 1 d . . . . .
N2 N 0.8804(5) 0.1599(5) 0.0883(5) 0.0190(11) Uani 1 1 d . . . . .
O5 O 0.2763(5) 0.3119(4) 0.7776(5) 0.0313(11) Uani 1 1 d . . . . .
N1 N 0.2930(5) 0.1640(5) 0.2608(5) 0.0188(11) Uani 1 1 d . . . . .
C38 C 0.4049(6) 0.7878(5) 1.1668(6) 0.0189(12) Uani 1 1 d . . . . .
H38A H 0.388719 0.694937 1.198977 0.023 Uiso 1 1 calc R . . . .
H38B H 0.357077 0.807413 1.238362 0.023 Uiso 1 1 calc R . . . .
C11 C 0.9288(6) 0.1194(6) -0.0141(6) 0.0198(13) Uani 1 1 d . . . . .
H11A H 0.900428 0.027143 0.024969 0.024 Uiso 1 1 calc R . . . .
H11B H 1.026298 0.133787 -0.052419 0.024 Uiso 1 1 calc R . . . .
C4 C 0.0839(6) 0.5553(6) 0.7127(6) 0.0207(12) Uani 1 1 d . . . . .
C41 C 0.8328(6) 0.7922(6) 0.8550(6) 0.0188(12) Uani 1 1 d . . . . .
H41A H 0.929265 0.808446 0.826396 0.023 Uiso 1 1 calc R . . . .
H41B H 0.807591 0.699733 0.891100 0.023 Uiso 1 1 calc R . . . .
C31 C 0.2657(6) 1.0508(6) 0.7264(6) 0.0221(13) Uani 1 1 d . . . . .
H31A H 0.233839 1.103732 0.661099 0.026 Uiso 1 1 calc R . . . .
H31B H 0.257524 1.093047 0.779485 0.026 Uiso 1 1 calc R . . . .
C35 C 0.8619(6) 0.9958(6) 0.6697(6) 0.0231(14) Uani 1 1 d . . . . .
H35A H 0.958707 0.999785 0.630838 0.028 Uiso 1 1 calc R . . . .
H35B H 0.841183 1.031868 0.729815 0.028 Uiso 1 1 calc R . . . .
C26 C 0.4269(6) 0.5581(6) 0.8027(6) 0.0205(13) Uani 1 1 d . . . . .
H26A H 0.431400 0.608550 0.716243 0.025 Uiso 1 1 calc R . . . .
H26B H 0.377446 0.473130 0.839394 0.025 Uiso 1 1 calc R . . . .
C32 C 0.4846(6) 1.1616(6) 0.5835(6) 0.0227(13) Uani 1 1 d . . . . .
H32A H 0.477506 1.207302 0.633297 0.027 Uiso 1 1 calc R . . . .
H32B H 0.453906 1.212642 0.516768 0.027 Uiso 1 1 calc R . . . .
C19 C 0.2724(6) -0.0513(6) 0.4443(6) 0.0227(14) Uani 1 1 d . . . . .
H19A H 0.260509 -0.012155 0.500623 0.027 Uiso 1 1 calc R . . . .
H19B H 0.220546 -0.137255 0.496300 0.027 Uiso 1 1 calc R . . . .
C21 C 0.5992(6) -0.1614(6) 0.4157(6) 0.0216(13) Uani 1 1 d . . . . .
H21A H 0.629001 -0.218066 0.481305 0.026 Uiso 1 1 calc R . . . .
H21B H 0.603485 -0.202333 0.362411 0.026 Uiso 1 1 calc R . . . .
C15 C 0.6869(7) 0.4508(6) 0.1885(6) 0.0224(13) Uani 1 1 d . . . . .
H15A H 0.742822 0.533682 0.146249 0.027 Uiso 1 1 calc R . . . .
H15B H 0.678289 0.406001 0.276743 0.027 Uiso 1 1 calc R . . . .
C7 C 0.3322(6) 0.1779(6) 0.0467(6) 0.0219(13) Uani 1 1 d . . . . .
H7A H 0.310514 0.084573 0.085887 0.026 Uiso 1 1 calc R . . . .
H7B H 0.301375 0.216438 -0.021764 0.026 Uiso 1 1 calc R . . . .
C5 C 0.2371(6) 0.3859(6) 0.7021(6) 0.0223(14) Uani 1 1 d . . . . .
C20 C 0.4572(6) -0.1416(6) 0.4790(6) 0.0212(13) Uani 1 1 d . . . . .
H20A H 0.399519 -0.224538 0.532828 0.025 Uiso 1 1 calc R . . . .
H20B H 0.452550 -0.102368 0.533803 0.025 Uiso 1 1 calc R . . . .
C33 C 0.6274(7) 1.1434(6) 0.5231(6) 0.0257(14) Uani 1 1 d . . . . .
H33A H 0.633625 1.093724 0.477006 0.031 Uiso 1 1 calc R . . . .
H33B H 0.682547 1.226974 0.461720 0.031 Uiso 1 1 calc R . . . .
C39 C 0.5529(6) 0.8315(6) 1.1128(6) 0.0208(13) Uani 1 1 d . . . . .
H39A H 0.569339 0.924078 1.082414 0.025 Uiso 1 1 calc R . . . .
H39B H 0.585481 0.788277 1.179614 0.025 Uiso 1 1 calc R . . . .
C27 C 0.5662(6) 0.5456(6) 0.7972(6) 0.0238(14) Uani 1 1 d . . . . .
H27A H 0.561661 0.499042 0.884010 0.029 Uiso 1 1 calc R . . . .
H27B H 0.610521 0.497345 0.750229 0.029 Uiso 1 1 calc R . . . .
C10 C 0.8818(6) 0.1870(6) -0.1203(6) 0.0217(13) Uani 1 1 d . . . . .
H10A H 0.905550 0.279907 -0.158226 0.026 Uiso 1 1 calc R . . . .
H10B H 0.925393 0.160486 -0.187518 0.026 Uiso 1 1 calc R . . . .
C29 C 0.8503(6) 0.7952(6) 0.6590(6) 0.0218(13) Uani 1 1 d . . . . .
H29A H 0.944814 0.789653 0.639335 0.026 Uiso 1 1 calc R . . . .
H29B H 0.842802 0.848526 0.578230 0.026 Uiso 1 1 calc R . . . .
C28 C 0.7769(6) 0.6612(6) 0.7171(6) 0.0215(13) Uani 1 1 d . . . . .
H28A H 0.818966 0.622110 0.660241 0.026 Uiso 1 1 calc R . . . .
H28B H 0.780585 0.607197 0.799517 0.026 Uiso 1 1 calc R . . . .
C37 C 0.2152(6) 0.8121(6) 1.1228(6) 0.0233(13) Uani 1 1 d . . . . .
H37A H 0.169189 0.837575 1.190406 0.028 Uiso 1 1 calc R . . . .
H37B H 0.196552 0.718638 1.160684 0.028 Uiso 1 1 calc R . . . .
C24 C 0.1558(6) 0.6971(6) 0.9689(6) 0.0234(14) Uani 1 1 d . . . . .
H24A H 0.063375 0.696934 0.978489 0.028 Uiso 1 1 calc R . . . .
H24B H 0.154283 0.646612 1.054107 0.028 Uiso 1 1 calc R . . . .
C25 C 0.2283(6) 0.6322(6) 0.8861(7) 0.0254(14) Uani 1 1 d . . . . .
H25A H 0.179403 0.547093 0.922216 0.030 Uiso 1 1 calc R . . . .
H25B H 0.232763 0.682867 0.799747 0.030 Uiso 1 1 calc R . . . .
C14 C 0.5518(7) 0.4720(5) 0.1884(6) 0.0230(13) Uani 1 1 d . . . . .
H14A H 0.510572 0.523102 0.233008 0.028 Uiso 1 1 calc R . . . .
H14B H 0.560277 0.519062 0.100246 0.028 Uiso 1 1 calc R . . . .
C9 C 0.6913(7) 0.2285(6) -0.1642(6) 0.0250(14) Uani 1 1 d . . . . .
H9A H 0.738490 0.215296 -0.240041 0.030 Uiso 1 1 calc R . . . .
H9B H 0.708918 0.319717 -0.189481 0.030 Uiso 1 1 calc R . . . .
N5 N 0.6871(7) 0.4368(6) 0.5079(8) 0.056(2) Uani 1 1 d . . . . .
H5A H 0.687998 0.416044 0.450368 0.067 Uiso 1 1 calc R . . . .
H5B H 0.623173 0.401649 0.584214 0.067 Uiso 1 1 calc R . . . .
C18 C 0.2234(6) 0.0292(6) 0.3426(6) 0.0210(13) Uani 1 1 d . . . . .
H18A H 0.235007 -0.011658 0.287728 0.025 Uiso 1 1 calc R . . . .
H18B H 0.127954 0.030766 0.384502 0.025 Uiso 1 1 calc R . . . .
C23 C 0.9106(6) 0.0704(6) 0.1972(6) 0.0240(14) Uani 1 1 d . . . . .
H23A H 0.902567 0.111160 0.251540 0.029 Uiso 1 1 calc R . . . .
H23B H 1.003184 0.055730 0.163738 0.029 Uiso 1 1 calc R . . . .
C36 C 0.1649(6) 0.8736(6) 1.0193(6) 0.0225(13) Uani 1 1 d . . . . .
H36A H 0.067562 0.855031 1.059423 0.027 Uiso 1 1 calc R . . . .
H36B H 0.189148 0.966641 0.979285 0.027 Uiso 1 1 calc R . . . .
C17 C 0.9477(6) 0.2921(6) 0.0346(6) 0.0209(13) Uani 1 1 d . . . . .
H17A H 0.949182 0.343513 -0.050511 0.025 Uiso 1 1 calc R . . . .
H17B H 1.040114 0.288143 0.024606 0.025 Uiso 1 1 calc R . . . .
C30 C 0.1825(6) 0.9174(6) 0.8092(6) 0.0240(14) Uani 1 1 d . . . . .
H30A H 0.088368 0.927262 0.843486 0.029 Uiso 1 1 calc R . . . .
H30B H 0.194342 0.875995 0.754668 0.029 Uiso 1 1 calc R . . . .
C1 C 0.1141(6) 0.6449(6) 0.4837(6) 0.0199(12) Uani 1 1 d . . . . .
C40 C 0.7637(6) 0.8331(6) 0.9597(6) 0.0211(13) Uani 1 1 d . . . . .
H40A H 0.792908 0.789240 1.028814 0.025 Uiso 1 1 calc R . . . .
H40B H 0.787069 0.925642 0.924880 0.025 Uiso 1 1 calc R . . . .
C3 C 0.3549(7) 0.5621(6) 0.4764(6) 0.0242(14) Uani 1 1 d . . . . .
C13 C 0.3326(7) 0.3685(6) 0.2707(7) 0.0253(14) Uani 1 1 d . . . . .
H13A H 0.328667 0.421888 0.188277 0.030 Uiso 1 1 calc R . . . .
H13B H 0.298029 0.412002 0.324464 0.030 Uiso 1 1 calc R . . . .
C8 C 0.5428(7) 0.1885(6) -0.1129(6) 0.0239(14) Uani 1 1 d . . . . .
H8A H 0.511410 0.236746 -0.179724 0.029 Uiso 1 1 calc R . . . .
H8B H 0.524549 0.097073 -0.086655 0.029 Uiso 1 1 calc R . . . .
C2 C 0.0960(6) 0.3835(6) 0.5699(6) 0.0233(13) Uani 1 1 d . . . . .
C42 C 0.7935(7) 0.5312(6) 0.4763(7) 0.0273(14) Uani 1 1 d . . . . .
H42A H 0.838683 0.491951 0.533160 0.033 Uiso 1 1 calc R . . . .
H42B H 0.755143 0.603490 0.489406 0.033 Uiso 1 1 calc R . . . .
C6 C 0.2636(6) 0.2247(6) 0.1466(6) 0.0247(14) Uani 1 1 d . . . . .
H6A H 0.289977 0.317480 0.106452 0.030 Uiso 1 1 calc R . . . .
H6B H 0.167212 0.209231 0.174313 0.030 Uiso 1 1 calc R . . . .
C34 C 0.8170(6) 1.0788(6) 0.5653(6) 0.0251(14) Uani 1 1 d . . . . .
H34A H 0.862280 1.166910 0.521487 0.030 Uiso 1 1 calc R . . . .
H34B H 0.840217 1.046256 0.502277 0.030 Uiso 1 1 calc R . . . .
C22 C 0.8211(6) -0.0590(6) 0.2796(6) 0.0228(13) Uani 1 1 d . . . . .
H22A H 0.827037 -0.100880 0.226735 0.027 Uiso 1 1 calc R . . . .
H22B H 0.850127 -0.114479 0.346249 0.027 Uiso 1 1 calc R . . . .
C16 C 0.8804(6) 0.3593(6) 0.1177(7) 0.0247(14) Uani 1 1 d . . . . .
H16A H 0.875269 0.307435 0.204116 0.030 Uiso 1 1 calc R . . . .
H16B H 0.932769 0.442716 0.081277 0.030 Uiso 1 1 calc R . . . .
C12 C 0.2490(6) 0.2372(6) 0.3356(6) 0.0254(14) Uani 1 1 d . . . . .
H12A H 0.252215 0.186403 0.418854 0.030 Uiso 1 1 calc R . . . .
H12B H 0.156268 0.249284 0.351214 0.030 Uiso 1 1 calc R . . . .
C43 C 0.8938(8) 0.5793(7) 0.3380(7) 0.0334(16) Uani 1 1 d . . . . .
H43A H 0.846380 0.611975 0.282564 0.040 Uiso 1 1 calc R . . . .
H43B H 0.955824 0.651020 0.315921 0.040 Uiso 1 1 calc R . . . .
N6 N 0.9699(9) 0.4823(8) 0.3120(8) 0.066(3) Uani 1 1 d . . . . .
H6C H 0.955752 0.405018 0.373060 0.079 Uiso 1 1 calc R . . . .
H6D H 1.029296 0.501863 0.235356 0.079 Uiso 1 1 calc R . . . .

loop_
_atom_site_aniso_label
_atom_site_aniso_U_11
_atom_site_aniso_U_22
_atom_site_aniso_U_33
_atom_site_aniso_U_23
_atom_site_aniso_U_13
_atom_site_aniso_U_12
Cr01 0.0199(5) 0.0173(4) 0.0132(4) -0.0053(4) -0.0047(4) -0.0011(3)
K002 0.0162(6) 0.0166(5) 0.0151(6) -0.0077(5) -0.0045(5) -0.0004(4)
K003 0.0169(6) 0.0159(5) 0.0147(6) -0.0070(5) -0.0050(5) -0.0001(4)
O7 0.021(2) 0.0187(19) 0.012(2) -0.0043(16) -0.0066(18) 0.0019(16)
O16 0.019(2) 0.019(2) 0.015(2) -0.0047(17) -0.0031(18) -0.0003(16)
O17 0.018(2) 0.025(2) 0.016(2) -0.0101(18) -0.0046(18) -0.0012(17)
O13 0.018(2) 0.019(2) 0.027(2) -0.0125(18) -0.0051(19) -0.0003(17)
O10 0.018(2) 0.021(2) 0.015(2) -0.0051(17) -0.0035(17) 0.0009(16)
O14 0.023(2) 0.017(2) 0.020(2) -0.0070(18) -0.0060(19) -0.0004(17)
O6 0.021(2) 0.025(2) 0.015(2) -0.0089(17) -0.0085(18) -0.0003(17)
O12 0.021(2) 0.021(2) 0.032(2) -0.0157(19) -0.0082(19) -0.0004(17)
O1 0.034(3) 0.027(2) 0.016(2) -0.0074(19) -0.009(2) 0.007(2)
O15 0.022(2) 0.022(2) 0.016(2) -0.0036(17) -0.0059(18) 0.0011(17)
O11 0.018(2) 0.018(2) 0.021(2) -0.0074(18) -0.0040(18) 0.0002(16)
O9 0.019(2) 0.025(2) 0.026(2) -0.0170(19) -0.0057(19) 0.0004(17)
O8 0.022(2) 0.016(2) 0.025(2) -0.0089(18) -0.0060(19) -0.0006(17)
O4 0.037(3) 0.034(2) 0.028(2) -0.019(2) -0.014(2) 0.013(2)
O3 0.024(2) 0.031(2) 0.023(2) -0.008(2) -0.002(2) -0.0062(18)
N4 0.018(2) 0.015(2) 0.015(2) -0.006(2) -0.003(2) -0.0041(19)
O2 0.033(3) 0.034(3) 0.024(2) -0.017(2) -0.007(2) -0.009(2)
N3 0.020(3) 0.020(2) 0.016(2) -0.008(2) -0.008(2) 0.000(2)
N2 0.017(2) 0.017(2) 0.020(3) -0.008(2) -0.005(2) -0.002(2)
O5 0.050(3) 0.027(2) 0.025(2) -0.011(2) -0.026(2) 0.015(2)
N1 0.018(2) 0.020(2) 0.014(2) -0.006(2) -0.005(2) -0.001(2)
C38 0.024(3) 0.018(3) 0.012(3) -0.006(2) -0.008(3) 0.005(2)
C11 0.016(3) 0.022(3) 0.019(3) -0.012(3) -0.003(2) 0.002(2)
C4 0.024(3) 0.022(3) 0.015(3) -0.005(2) -0.011(3) 0.004(2)
C41 0.017(3) 0.019(3) 0.022(3) -0.008(2) -0.011(3) 0.003(2)
C31 0.021(3) 0.021(3) 0.023(3) -0.009(3) -0.009(3) 0.003(2)
C35 0.018(3) 0.021(3) 0.025(3) -0.010(3) -0.004(3) -0.004(2)
C26 0.026(3) 0.016(3) 0.019(3) -0.008(2) -0.009(3) 0.002(2)
C32 0.026(3) 0.018(3) 0.019(3) -0.004(2) -0.009(3) -0.001(2)
C19 0.023(3) 0.018(3) 0.018(3) -0.007(2) -0.002(3) -0.001(2)
C21 0.024(3) 0.017(3) 0.020(3) -0.004(2) -0.010(3) 0.000(2)
C15 0.030(3) 0.017(3) 0.022(3) -0.013(2) -0.007(3) -0.001(2)
C7 0.025(3) 0.023(3) 0.019(3) -0.006(2) -0.014(3) 0.002(2)
C5 0.025(3) 0.026(3) 0.018(3) -0.016(3) -0.003(3) -0.003(3)
C20 0.026(3) 0.018(3) 0.015(3) -0.004(2) -0.008(3) 0.000(2)
C33 0.030(3) 0.021(3) 0.019(3) -0.007(3) -0.004(3) -0.003(3)
C39 0.025(3) 0.023(3) 0.016(3) -0.011(2) -0.007(3) 0.003(2)
C27 0.027(3) 0.018(3) 0.023(3) -0.011(3) -0.005(3) -0.002(2)
C10 0.018(3) 0.022(3) 0.017(3) -0.010(2) 0.003(2) -0.005(2)
C29 0.017(3) 0.026(3) 0.018(3) -0.011(3) -0.002(3) -0.002(2)
C28 0.022(3) 0.022(3) 0.023(3) -0.013(3) -0.008(3) 0.005(2)
C37 0.017(3) 0.026(3) 0.020(3) -0.010(3) -0.002(3) 0.001(2)
C24 0.017(3) 0.019(3) 0.028(3) -0.007(3) -0.006(3) -0.005(2)
C25 0.020(3) 0.024(3) 0.029(4) -0.012(3) -0.008(3) 0.000(2)
C14 0.031(3) 0.014(3) 0.022(3) -0.008(2) -0.010(3) 0.002(2)
C9 0.028(3) 0.025(3) 0.014(3) -0.006(2) -0.005(3) 0.006(3)
N5 0.049(4) 0.039(4) 0.062(5) -0.008(4) -0.022(4) -0.012(3)
C18 0.014(3) 0.022(3) 0.020(3) -0.008(3) -0.002(3) -0.004(2)
C23 0.020(3) 0.029(3) 0.022(3) -0.010(3) -0.008(3) 0.001(3)
C36 0.019(3) 0.025(3) 0.021(3) -0.012(3) -0.004(3) 0.006(2)
C17 0.018(3) 0.020(3) 0.022(3) -0.010(2) -0.005(3) -0.002(2)
C30 0.022(3) 0.022(3) 0.024(3) -0.007(3) -0.008(3) -0.001(2)
C1 0.019(3) 0.026(3) 0.011(3) -0.007(2) -0.003(2) 0.000(2)
C40 0.020(3) 0.023(3) 0.020(3) -0.010(3) -0.007(3) -0.002(2)
C3 0.036(4) 0.021(3) 0.013(3) -0.005(2) -0.010(3) -0.001(3)
C13 0.024(3) 0.024(3) 0.029(4) -0.018(3) -0.004(3) 0.005(2)
C8 0.031(3) 0.025(3) 0.016(3) -0.011(3) -0.010(3) 0.006(3)
C2 0.021(3) 0.026(3) 0.016(3) -0.006(3) -0.005(2) 0.003(2)
C42 0.028(3) 0.023(3) 0.031(3) -0.014(3) -0.010(3) 0.007(3)
C6 0.019(3) 0.025(3) 0.025(3) -0.009(3) -0.007(3) -0.002(2)
C34 0.020(3) 0.019(3) 0.024(3) -0.006(3) -0.001(3) -0.003(2)
C22 0.020(3) 0.022(3) 0.022(3) -0.007(3) -0.008(3) 0.005(2)
C16 0.022(3) 0.022(3) 0.032(4) -0.016(3) -0.008(3) -0.003(2)
C12 0.018(3) 0.031(3) 0.022(3) -0.015(3) 0.000(3) 0.001(3)
C43 0.045(4) 0.030(3) 0.025(4) -0.005(3) -0.022(3) 0.004(3)
N6 0.088(6) 0.081(6) 0.036(4) -0.038(4) -0.025(4) 0.050(5)

loop_
_atom_type_symbol
_atom_type_description
_atom_type_scat_dispersion_real
_atom_type_scat_dispersion_imag
_atom_type_scat_source
C C 0.0181 0.0091 'International Tables Vol C Tables 4.2.6.8 and 6.1.1.4'
H H 0.0000 0.0000 'International Tables Vol C Tables 4.2.6.8 and 6.1.1.4'
Cr Cr -0.1635 2.4439 'International Tables Vol C Tables 4.2.6.8 and 6.1.1.4'
K K 0.3868 1.0657 'International Tables Vol C Tables 4.2.6.8 and 6.1.1.4'
N N 0.0311 0.0180 'International Tables Vol C Tables 4.2.6.8 and 6.1.1.4'
O O 0.0492 0.0322 'International Tables Vol C Tables 4.2.6.8 and 6.1.1.4'

loop_
_geom_angle_atom_site_label_1
_geom_angle_atom_site_label_2
_geom_angle_atom_site_label_3
_geom_angle
_geom_angle_site_symmetry_1
_geom_angle_site_symmetry_3
_geom_angle_publ_flag
C4 Cr01 C5 86.7(3) . . ?
C4 Cr01 C1 84.8(3) . . ?
C4 Cr01 C2 120.1(3) . . ?
C5 Cr01 C1 170.6(3) . . ?
C5 Cr01 C2 93.6(3) . . ?
C3 Cr01 C4 125.2(3) . . ?
C3 Cr01 C5 85.8(3) . . ?
C3 Cr01 C1 95.8(3) . . ?
C3 Cr01 C2 114.5(3) . . ?
C2 Cr01 C1 94.2(3) . . ?
O16 K002 O14 100.40(12) . . ?
O16 K002 N4 117.89(14) . . ?
O16 K002 N3 61.97(13) . . ?
O17 K002 O16 58.69(12) . . ?
O17 K002 O14 142.44(12) . . ?
O17 K002 N4 61.09(13) . . ?
O17 K002 N3 118.93(13) . . ?
O13 K002 O16 140.44(13) . . ?
O13 K002 O17 98.37(13) . . ?
O13 K002 O14 114.35(13) . . ?
O13 K002 O15 97.89(12) . . ?
O13 K002 N4 61.37(13) . . ?
O13 K002 N3 119.14(13) . . ?
O14 K002 N4 118.66(14) . . ?
O14 K002 N3 60.92(14) . . ?
O12 K002 O16 98.31(12) . . ?
O12 K002 O17 114.16(13) . . ?
O12 K002 O13 59.60(12) . . ?
O12 K002 O14 98.66(13) . . ?
O12 K002 O15 140.94(14) . . ?
O12 K002 N4 118.93(13) . . ?
O12 K002 N3 61.64(13) . . ?
O15 K002 O16 116.38(12) . . ?
O15 K002 O17 99.60(13) . . ?
O15 K002 O14 59.57(12) . . ?
O15 K002 N4 60.88(13) . . ?
O15 K002 N3 118.60(14) . . ?
N4 K002 N3 179.40(14) . . ?
O7 K003 N2 61.16(13) . . ?
O7 K003 N1 119.09(14) . . ?
O10 K003 O7 118.04(12) . . ?
O10 K003 O11 59.46(12) . . ?
O10 K003 N2 118.36(14) . . ?
O10 K003 N1 60.91(13) . . ?
O6 K003 O7 58.96(12) . . ?
O6 K003 O10 100.14(13) . . ?
O6 K003 O11 141.29(13) . . ?
O6 K003 N2 118.71(14) . . ?
O6 K003 N1 61.69(13) . . ?
O11 K003 O7 99.52(12) . . ?
O11 K003 N2 60.38(13) . . ?
O11 K003 N1 118.90(13) . . ?
O9 K003 O7 97.10(12) . . ?
O9 K003 O10 140.06(14) . . ?
O9 K003 O6 114.76(13) . . ?
O9 K003 O11 98.58(13) . . ?
O9 K003 N2 61.31(13) . . ?
O9 K003 N1 119.19(13) . . ?
O8 K003 O7 137.09(13) . . ?
O8 K003 O10 99.27(13) . . ?
O8 K003 O6 96.10(13) . . ?
O8 K003 O11 118.28(13) . . ?
O8 K003 O9 59.83(12) . . ?
O8 K003 N2 119.86(13) . . ?
O8 K003 N1 60.50(13) . . ?
N1 K003 N2 179.27(16) . . ?
C10 O7 K003 115.7(3) . . ?
C9 O7 K003 112.4(3) . . ?
C9 O7 C10 110.0(4) . . ?
C38 O16 K002 115.5(3) . . ?
C38 O16 C37 109.6(4) . . ?
C37 O16 K002 115.1(3) . . ?
C39 O17 K002 118.8(4) . . ?
C40 O17 K002 118.1(3) . . ?
C40 O17 C39 111.0(4) . . ?
C27 O13 K002 114.9(3) . . ?
C27 O13 C28 110.2(4) . . ?
C28 O13 K002 117.7(3) . . ?
C19 O10 K003 118.9(3) . . ?
C20 O10 K003 117.9(3) . . ?
C20 O10 C19 109.9(4) . . ?
C31 O14 K002 116.6(3) . . ?
C31 O14 C32 110.3(4) . . ?
C32 O14 K002 115.5(3) . . ?
C7 O6 K003 116.6(3) . . ?
C8 O6 K003 119.7(4) . . ?
C8 O6 C7 111.1(5) . . ?
C26 O12 K002 116.1(3) . . ?
C25 O12 K002 116.4(3) . . ?
C25 O12 C26 109.1(5) . . ?
C33 O15 K002 114.9(3) . . ?
C34 O15 K002 119.4(3) . . ?
C34 O15 C33 110.5(5) . . ?
C21 O11 K003 114.8(3) . . ?
C22 O11 K003 117.3(3) . . ?
C22 O11 C21 109.9(4) . . ?
C15 O9 K003 117.1(3) . . ?
C15 O9 C16 111.2(5) . . ?
C16 O9 K003 117.7(3) . . ?
C14 O8 K003 115.8(3) . . ?
C14 O8 C13 109.7(4) . . ?
C13 O8 K003 120.9(3) . . ?
C41 N4 K002 109.3(3) . . ?
C41 N4 C35 110.2(5) . . ?
C41 N4 C29 109.3(5) . . ?
C35 N4 K002 109.5(4) . . ?
C29 N4 K002 108.6(3) . . ?
C29 N4 C35 109.9(5) . . ?
C24 N3 K002 109.1(4) . . ?
C36 N3 K002 108.0(4) . . ?
C36 N3 C24 110.3(5) . . ?
C30 N3 K002 110.2(3) . . ?
C30 N3 C24 109.5(5) . . ?
C30 N3 C36 109.8(5) . . ?
C11 N2 K003 108.9(4) . . ?
C11 N2 C23 110.0(5) . . ?
C11 N2 C17 108.4(5) . . ?
C23 N2 K003 110.5(3) . . ?
C23 N2 C17 110.3(5) . . ?
C17 N2 K003 108.8(3) . . ?
C18 N1 K003 109.4(3) . . ?
C6 N1 K003 108.2(3) . . ?
C6 N1 C18 109.9(5) . . ?
C6 N1 C12 110.2(5) . . ?
C12 N1 K003 109.5(4) . . ?
C12 N1 C18 109.6(5) . . ?
O16 C38 H38A 109.7 . . ?
O16 C38 H38B 109.7 . . ?
O16 C38 C39 110.0(5) . . ?
H38A C38 H38B 108.2 . . ?
C39 C38 H38A 109.7 . . ?
C39 C38 H38B 109.7 . . ?
N2 C11 H11A 108.4 . . ?
N2 C11 H11B 108.4 . . ?
N2 C11 C10 115.6(5) . . ?
H11A C11 H11B 107.5 . . ?
C10 C11 H11A 108.4 . . ?
C10 C11 H11B 108.4 . . ?
O4 C4 Cr01 179.6(6) . . ?
N4 C41 H41A 108.8 . . ?
N4 C41 H41B 108.8 . . ?
N4 C41 C40 113.8(5) . . ?
H41A C41 H41B 107.7 . . ?
C40 C41 H41A 108.8 . . ?
C40 C41 H41B 108.8 . . ?
O14 C31 H31A 110.0 . . ?
O14 C31 H31B 110.0 . . ?
O14 C31 C30 108.4(5) . . ?
H31A C31 H31B 108.4 . . ?
C30 C31 H31A 110.0 . . ?
C30 C31 H31B 110.0 . . ?
N4 C35 H35A 108.6 . . ?
N4 C35 H35B 108.6 . . ?
N4 C35 C34 114.7(5) . . ?
H35A C35 H35B 107.6 . . ?
C34 C35 H35A 108.6 . . ?
C34 C35 H35B 108.6 . . ?
O12 C26 H26A 109.9 . . ?
O12 C26 H26B 109.9 . . ?
O12 C26 C27 108.8(5) . . ?
H26A C26 H26B 108.3 . . ?
C27 C26 H26A 109.9 . . ?
C27 C26 H26B 109.9 . . ?
O14 C32 H32A 109.9 . . ?
O14 C32 H32B 109.9 . . ?
O14 C32 C33 109.1(5) . . ?
H32A C32 H32B 108.3 . . ?
C33 C32 H32A 109.9 . . ?
C33 C32 H32B 109.9 . . ?
O10 C19 H19A 109.8 . . ?
O10 C19 H19B 109.8 . . ?
O10 C19 C18 109.5(5) . . ?
H19A C19 H19B 108.2 . . ?
C18 C19 H19A 109.8 . . ?
C18 C19 H19B 109.8 . . ?
O11 C21 H21A 109.6 . . ?
O11 C21 H21B 109.6 . . ?
O11 C21 C20 110.1(5) . . ?
H21A C21 H21B 108.1 . . ?
C20 C21 H21A 109.6 . . ?
C20 C21 H21B 109.6 . . ?
O9 C15 H15A 109.6 . . ?
O9 C15 H15B 109.6 . . ?
O9 C15 C14 110.3(5) . . ?
H15A C15 H15B 108.1 . . ?
C14 C15 H15A 109.6 . . ?
C14 C15 H15B 109.6 . . ?
O6 C7 H7A 109.9 . . ?
O6 C7 H7B 109.9 . . ?
O6 C7 C6 108.9(5) . . ?
H7A C7 H7B 108.3 . . ?
C6 C7 H7A 109.9 . . ?
C6 C7 H7B 109.9 . . ?
O5 C5 Cr01 177.4(5) . . ?
O10 C20 C21 110.1(5) . . ?
O10 C20 H20A 109.6 . . ?
O10 C20 H20B 109.6 . . ?
C21 C20 H20A 109.6 . . ?
C21 C20 H20B 109.6 . . ?
H20A C20 H20B 108.1 . . ?
O15 C33 C32 109.4(5) . . ?
O15 C33 H33A 109.8 . . ?
O15 C33 H33B 109.8 . . ?
C32 C33 H33A 109.8 . . ?
C32 C33 H33B 109.8 . . ?
H33A C33 H33B 108.2 . . ?
O17 C39 C38 109.0(5) . . ?
O17 C39 H39A 109.9 . . ?
O17 C39 H39B 109.9 . . ?
C38 C39 H39A 109.9 . . ?
C38 C39 H39B 109.9 . . ?
H39A C39 H39B 108.3 . . ?
O13 C27 C26 109.3(5) . . ?
O13 C27 H27A 109.8 . . ?
O13 C27 H27B 109.8 . . ?
C26 C27 H27A 109.8 . . ?
C26 C27 H27B 109.8 . . ?
H27A C27 H27B 108.3 . . ?
O7 C10 C11 109.4(5) . . ?
O7 C10 H10A 109.8 . . ?
O7 C10 H10B 109.8 . . ?
C11 C10 H10A 109.8 . . ?
C11 C10 H10B 109.8 . . ?
H10A C10 H10B 108.2 . . ?
N4 C29 H29A 108.7 . . ?
N4 C29 H29B 108.7 . . ?
N4 C29 C28 114.1(5) . . ?
H29A C29 H29B 107.6 . . ?
C28 C29 H29A 108.7 . . ?
C28 C29 H29B 108.7 . . ?
O13 C28 C29 108.8(5) . . ?
O13 C28 H28A 109.9 . . ?
O13 C28 H28B 109.9 . . ?
C29 C28 H28A 109.9 . . ?
C29 C28 H28B 109.9 . . ?
H28A C28 H28B 108.3 . . ?
O16 C37 H37A 109.7 . . ?
O16 C37 H37B 109.7 . . ?
O16 C37 C36 109.9(5) . . ?
H37A C37 H37B 108.2 . . ?
C36 C37 H37A 109.7 . . ?
C36 C37 H37B 109.7 . . ?
N3 C24 H24A 108.7 . . ?
N3 C24 H24B 108.7 . . ?
N3 C24 C25 114.4(5) . . ?
H24A C24 H24B 107.6 . . ?
C25 C24 H24A 108.7 . . ?
C25 C24 H24B 108.7 . . ?
O12 C25 C24 109.8(5) . . ?
O12 C25 H25A 109.7 . . ?
O12 C25 H25B 109.7 . . ?
C24 C25 H25A 109.7 . . ?
C24 C25 H25B 109.7 . . ?
H25A C25 H25B 108.2 . . ?
O8 C14 C15 109.4(5) . . ?
O8 C14 H14A 109.8 . . ?
O8 C14 H14B 109.8 . . ?
C15 C14 H14A 109.8 . . ?
C15 C14 H14B 109.8 . . ?
H14A C14 H14B 108.2 . . ?
O7 C9 H9A 109.6 . . ?
O7 C9 H9B 109.6 . . ?
O7 C9 C8 110.2(5) . . ?
H9A C9 H9B 108.1 . . ?
C8 C9 H9A 109.6 . . ?
C8 C9 H9B 109.6 . . ?
H5A N5 H5B 120.0 . . ?
C42 N5 H5A 120.0 . . ?
C42 N5 H5B 120.0 . . ?
N1 C18 C19 114.0(5) . . ?
N1 C18 H18A 108.8 . . ?
N1 C18 H18B 108.8 . . ?
C19 C18 H18A 108.8 . . ?
C19 C18 H18B 108.8 . . ?
H18A C18 H18B 107.7 . . ?
N2 C23 H23A 108.6 . . ?
N2 C23 H23B 108.6 . . ?
N2 C23 C22 114.5(5) . . ?
H23A C23 H23B 107.6 . . ?
C22 C23 H23A 108.6 . . ?
C22 C23 H23B 108.6 . . ?
N3 C36 C37 115.3(5) . . ?
N3 C36 H36A 108.5 . . ?
N3 C36 H36B 108.5 . . ?
C37 C36 H36A 108.5 . . ?
C37 C36 H36B 108.5 . . ?
H36A C36 H36B 107.5 . . ?
N2 C17 H17A 108.9 . . ?
N2 C17 H17B 108.9 . . ?
N2 C17 C16 113.5(5) . . ?
H17A C17 H17B 107.7 . . ?
C16 C17 H17A 108.9 . . ?
C16 C17 H17B 108.9 . . ?
N3 C30 C31 114.7(5) . . ?
N3 C30 H30A 108.6 . . ?
N3 C30 H30B 108.6 . . ?
C31 C30 H30A 108.6 . . ?
C31 C30 H30B 108.6 . . ?
H30A C30 H30B 107.6 . . ?
O1 C1 Cr01 174.6(5) . . ?
O17 C40 C41 109.2(5) . . ?
O17 C40 H40A 109.8 . . ?
O17 C40 H40B 109.8 . . ?
C41 C40 H40A 109.8 . . ?
C41 C40 H40B 109.8 . . ?
H40A C40 H40B 108.3 . . ?
O3 C3 Cr01 176.3(6) . . ?
O8 C13 H13A 110.1 . . ?
O8 C13 H13B 110.1 . . ?
O8 C13 C12 108.2(5) . . ?
H13A C13 H13B 108.4 . . ?
C12 C13 H13A 110.1 . . ?
C12 C13 H13B 110.1 . . ?
O6 C8 C9 108.9(5) . . ?
O6 C8 H8A 109.9 . . ?
O6 C8 H8B 109.9 . . ?
C9 C8 H8A 109.9 . . ?
C9 C8 H8B 109.9 . . ?
H8A C8 H8B 108.3 . . ?
O2 C2 Cr01 178.6(5) . . ?
N5 C42 H42A 109.5 . . ?
N5 C42 H42B 109.5 . . ?
N5 C42 C43 110.6(6) . . ?
H42A C42 H42B 108.1 . . ?
C43 C42 H42A 109.5 . . ?
C43 C42 H42B 109.5 . . ?
N1 C6 C7 114.9(5) . . ?
N1 C6 H6A 108.5 . . ?
N1 C6 H6B 108.5 . . ?
C7 C6 H6A 108.5 . . ?
C7 C6 H6B 108.5 . . ?
H6A C6 H6B 107.5 . . ?
O15 C34 C35 109.3(5) . . ?
O15 C34 H34A 109.8 . . ?
O15 C34 H34B 109.8 . . ?
C35 C34 H34A 109.8 . . ?
C35 C34 H34B 109.8 . . ?
H34A C34 H34B 108.3 . . ?
O11 C22 C23 109.2(5) . . ?
O11 C22 H22A 109.8 . . ?
O11 C22 H22B 109.8 . . ?
C23 C22 H22A 109.8 . . ?
C23 C22 H22B 109.8 . . ?
H22A C22 H22B 108.3 . . ?
O9 C16 C17 109.3(5) . . ?
O9 C16 H16A 109.8 . . ?
O9 C16 H16B 109.8 . . ?
C17 C16 H16A 109.8 . . ?
C17 C16 H16B 109.8 . . ?
H16A C16 H16B 108.3 . . ?
N1 C12 C13 114.2(5) . . ?
N1 C12 H12A 108.7 . . ?
N1 C12 H12B 108.7 . . ?
C13 C12 H12A 108.7 . . ?
C13 C12 H12B 108.7 . . ?
H12A C12 H12B 107.6 . . ?
C42 C43 H43A 108.7 . . ?
C42 C43 H43B 108.7 . . ?
H43A C43 H43B 107.6 . . ?
N6 C43 C42 114.1(6) . . ?
N6 C43 H43A 108.7 . . ?
N6 C43 H43B 108.7 . . ?
C43 N6 H6C 120.0 . . ?
C43 N6 H6D 120.0 . . ?
H6C N6 H6D 120.0 . . ?

loop_
_geom_bond_atom_site_label_1
_geom_bond_atom_site_label_2
_geom_bond_distance
_geom_bond_site_symmetry_2
_geom_bond_publ_flag
Cr01 C4 1.838(6) . ?
Cr01 C5 1.850(7) . ?
Cr01 C1 1.867(6) . ?
Cr01 C3 1.823(7) . ?
Cr01 C2 1.857(6) . ?
K002 O16 2.864(4) . ?
K002 O17 2.839(5) . ?
K002 O13 2.836(4) . ?
K002 O14 2.869(5) . ?
K002 O12 2.830(4) . ?
K002 O15 2.838(4) . ?
K002 N4 2.918(5) . ?
K002 N3 2.942(5) . ?
K003 O7 2.899(4) . ?
K003 O10 2.818(4) . ?
K003 O6 2.817(4) . ?
K003 O11 2.877(5) . ?
K003 O9 2.807(4) . ?
K003 O8 2.803(4) . ?
K003 N2 2.969(5) . ?
K003 N1 2.955(5) . ?
O7 C10 1.434(7) . ?
O7 C9 1.422(8) . ?
O16 C38 1.420(8) . ?
O16 C37 1.431(7) . ?
O17 C39 1.426(7) . ?
O17 C40 1.424(7) . ?
O13 C27 1.418(7) . ?
O13 C28 1.426(7) . ?
O10 C19 1.433(7) . ?
O10 C20 1.421(8) . ?
O14 C31 1.423(7) . ?
O14 C32 1.442(7) . ?
O6 C7 1.433(8) . ?
O6 C8 1.421(7) . ?
O12 C26 1.424(7) . ?
O12 C25 1.420(8) . ?
O1 C1 1.174(8) . ?
O15 C33 1.431(8) . ?
O15 C34 1.428(7) . ?
O11 C21 1.436(7) . ?
O11 C22 1.425(7) . ?
O9 C15 1.421(7) . ?
O9 C16 1.426(8) . ?
O8 C14 1.437(7) . ?
O8 C13 1.439(8) . ?
O4 C4 1.175(7) . ?
O3 C3 1.188(8) . ?
N4 C41 1.470(8) . ?
N4 C35 1.471(7) . ?
N4 C29 1.471(7) . ?
O2 C2 1.157(7) . ?
N3 C24 1.476(7) . ?
N3 C36 1.473(7) . ?
N3 C30 1.471(8) . ?
N2 C11 1.468(7) . ?
N2 C23 1.469(8) . ?
N2 C17 1.475(7) . ?
O5 C5 1.183(8) . ?
N1 C18 1.478(7) . ?
N1 C6 1.464(9) . ?
N1 C12 1.470(8) . ?
C38 H38A 0.9700 . ?
C38 H38B 0.9700 . ?
C38 C39 1.503(9) . ?
C11 H11A 0.9700 . ?
C11 H11B 0.9700 . ?
C11 C10 1.506(10) . ?
C41 H41A 0.9700 . ?
C41 H41B 0.9700 . ?
C41 C40 1.511(8) . ?
C31 H31A 0.9700 . ?
C31 H31B 0.9700 . ?
C31 C30 1.518(8) . ?
C35 H35A 0.9700 . ?
C35 H35B 0.9700 . ?
C35 C34 1.504(10) . ?
C26 H26A 0.9700 . ?
C26 H26B 0.9700 . ?
C26 C27 1.502(9) . ?
C32 H32A 0.9700 . ?
C32 H32B 0.9700 . ?
C32 C33 1.495(9) . ?
C19 H19A 0.9700 . ?
C19 H19B 0.9700 . ?
C19 C18 1.502(9) . ?
C21 H21A 0.9700 . ?
C21 H21B 0.9700 . ?
C21 C20 1.500(9) . ?
C15 H15A 0.9700 . ?
C15 H15B 0.9700 . ?
C15 C14 1.487(10) . ?
C7 H7A 0.9700 . ?
C7 H7B 0.9700 . ?
C7 C6 1.508(9) . ?
C20 H20A 0.9700 . ?
C20 H20B 0.9700 . ?
C33 H33A 0.9700 . ?
C33 H33B 0.9700 . ?
C39 H39A 0.9700 . ?
C39 H39B 0.9700 . ?
C27 H27A 0.9700 . ?
C27 H27B 0.9700 . ?
C10 H10A 0.9700 . ?
C10 H10B 0.9700 . ?
C29 H29A 0.9700 . ?
C29 H29B 0.9700 . ?
C29 C28 1.508(8) . ?
C28 H28A 0.9700 . ?
C28 H28B 0.9700 . ?
C37 H37A 0.9700 . ?
C37 H37B 0.9700 . ?
C37 C36 1.496(10) . ?
C24 H24A 0.9700 . ?
C24 H24B 0.9700 . ?
C24 C25 1.508(9) . ?
C25 H25A 0.9700 . ?
C25 H25B 0.9700 . ?
C14 H14A 0.9700 . ?
C14 H14B 0.9700 . ?
C9 H9A 0.9700 . ?
C9 H9B 0.9700 . ?
C9 C8 1.504(9) . ?
N5 H5A 0.8600 . ?
N5 H5B 0.8600 . ?
N5 C42 1.451(9) . ?
C18 H18A 0.9700 . ?
C18 H18B 0.9700 . ?
C23 H23A 0.9700 . ?
C23 H23B 0.9700 . ?
C23 C22 1.511(8) . ?
C36 H36A 0.9700 . ?
C36 H36B 0.9700 . ?
C17 H17A 0.9700 . ?
C17 H17B 0.9700 . ?
C17 C16 1.519(8) . ?
C30 H30A 0.9700 . ?
C30 H30B 0.9700 . ?
C40 H40A 0.9700 . ?
C40 H40B 0.9700 . ?
C13 H13A 0.9700 . ?
C13 H13B 0.9700 . ?
C13 C12 1.515(8) . ?
C8 H8A 0.9700 . ?
C8 H8B 0.9700 . ?
C42 H42A 0.9700 . ?
C42 H42B 0.9700 . ?
C42 C43 1.506(10) . ?
C6 H6A 0.9700 . ?
C6 H6B 0.9700 . ?
C34 H34A 0.9700 . ?
C34 H34B 0.9700 . ?
C22 H22A 0.9700 . ?
C22 H22B 0.9700 . ?
C16 H16A 0.9700 . ?
C16 H16B 0.9700 . ?
C12 H12A 0.9700 . ?
C12 H12B 0.9700 . ?
C43 H43A 0.9700 . ?
C43 H43B 0.9700 . ?
C43 N6 1.443(10) . ?
N6 H6C 0.8600 . ?
N6 H6D 0.8600 . ?

loop_
_twin_individual_id
_twin_individual_mass_fraction_refined
1 0.727(10)
2 0.273(10)
